data_7224965
loop_
_publ_author_name
'Mavra\<ci\'c, Juraj'
'Cin\<ci\'c, Dominik'
'Kaitner, Branko'

_publ_section_title
;
 Halogen bonding of N-bromosuccinimide by grinding
;
_journal_issue 19
_journal_name_full CrystEngComm
_journal_page_first 3343
_journal_paper_doi 10.1039/C6CE00638H
_journal_volume 18
_journal_year 2016
_chemical_formula_moiety 'C10 H8 N2, C4 H4 Br N O2'
_chemical_formula_sum 'C14 H12 Br N3 O2'
_chemical_formula_weight 334.18
_chemical_name_systematic
;
 ?
;
_space_group_crystal_system monoclinic
_space_group_IT_number 14
_space_group_name_Hall '-P 2ybc'
_space_group_name_H-M_alt 'P 1 21/c 1'
_symmetry_space_group_name_Hall '-P 2ybc'
_symmetry_space_group_name_H-M 'P 1 21/c 1'
_atom_sites_solution_hydrogens geom
_audit_creation_method SHELXL-2013
_audit_update_record
;
2016-04-13 deposited with the CCDC.
2016-04-20 downloaded from the CCDC.
;
_cell_angle_alpha 90
_cell_angle_beta 107.213(4)
_cell_angle_gamma 90
_cell_formula_units_Z 4
_cell_length_a 15.7340(6)
_cell_length_b 7.3700(3)
_cell_length_c 12.2070(4)
_cell_measurement_reflns_used 4355
_cell_measurement_temperature 295
_cell_measurement_theta_max 35
_cell_measurement_theta_min 4
_cell_volume 1352.12(9)
_computing_structure_refinement 'SHELXL-2013 (Sheldrick, 2013)'
_diffrn_ambient_temperature 295
_diffrn_measured_fraction_theta_full 0.996
_diffrn_measured_fraction_theta_max 0.996
_diffrn_measurement_device_type
;
Oxford Diffraction Xcalibur CCD
diffractometer
;
_diffrn_radiation_type MoK\a
_diffrn_radiation_wavelength 0.71073
_diffrn_reflns_av_R_equivalents 0.0612
_diffrn_reflns_av_unetI/netI 0.0704
_diffrn_reflns_Laue_measured_fraction_full 0.996
_diffrn_reflns_Laue_measured_fraction_max 0.996
_diffrn_reflns_limit_h_max 20
_diffrn_reflns_limit_h_min -20
_diffrn_reflns_limit_k_max 9
_diffrn_reflns_limit_k_min -9
_diffrn_reflns_limit_l_max 15
_diffrn_reflns_limit_l_min -15
_diffrn_reflns_number 13225
_diffrn_reflns_point_group_measured_fraction_full 0.996
_diffrn_reflns_point_group_measured_fraction_max 0.996
_diffrn_reflns_theta_full 25.242
_diffrn_reflns_theta_max 27.000
_diffrn_reflns_theta_min 3.873
_diffrn_source 'fine-focus sealed tube'
_exptl_absorpt_coefficient_mu 3.045
_exptl_absorpt_correction_T_max 0.84733
_exptl_absorpt_correction_T_min 0.35039
_exptl_absorpt_correction_type analytical
_exptl_absorpt_process_details 'N.W. Alcock (1970). Cryst. Computing, p271'
_exptl_crystal_colour colourles
_exptl_crystal_density_diffrn 1.642
_exptl_crystal_description needle
_exptl_crystal_F_000 672
_exptl_crystal_size_max 0.62
_exptl_crystal_size_mid 0.35
_exptl_crystal_size_min 0.05
_refine_diff_density_max 0.307
_refine_diff_density_min -0.423
_refine_diff_density_rms 0.075
_refine_ls_extinction_method none
_refine_ls_goodness_of_fit_ref 0.833
_refine_ls_hydrogen_treatment constr
_refine_ls_matrix_type full
_refine_ls_number_parameters 181
_refine_ls_number_reflns 2946
_refine_ls_number_restraints 0
_refine_ls_restrained_S_all 0.833
_refine_ls_R_factor_all 0.0595
_refine_ls_R_factor_gt 0.0310
_refine_ls_shift/su_max 0.001
_refine_ls_shift/su_mean 0.000
_refine_ls_structure_factor_coef Fsqd
_refine_ls_weighting_details 'w=1/[\s^2^(Fo^2^)+(0.0253P)^2^] where P=(Fo^2^+2Fc^2^)/3'
_refine_ls_weighting_scheme calc
_refine_ls_wR_factor_gt 0.0535
_refine_ls_wR_factor_ref 0.0565
_reflns_Friedel_coverage 0.000
_reflns_number_gt 1905
_reflns_number_total 2946
_reflns_threshold_expression 'I > 2\s(I)'
_cod_data_source_file c6ce00638h2.cif
_cod_data_source_block shelx
_cod_depositor_comments 'Adding full bibliography for 7224964--7224965.cif.'
_cod_database_code 7224965
_shelx_space_group_comment
;
The symmetry employed for this shelxl refinement is uniquely defined
by the following loop, which should always be used as a source of
symmetry information in preference to the above space-group names.
They are only intended as comments.
;
_shelxl_version_number 2013-4

loop_
_space_group_symop_operation_xyz
'x, y, z'
'-x, y+1/2, -z+1/2'
'-x, -y, -z'
'x, -y-1/2, z-1/2'

loop_
_atom_site_label
_atom_site_type_symbol
_atom_site_fract_x
_atom_site_fract_y
_atom_site_fract_z
_atom_site_U_iso_or_equiv
_atom_site_adp_type
_atom_site_occupancy
_atom_site_site_symmetry_order
_atom_site_calc_flag
_atom_site_refinement_flags_posn
_atom_site_refinement_flags_adp
C1 C 0.71685(18) 0.5683(3) 0.3847(2) 0.0367(6) Uani 1 1 d . .
C2 C 0.62594(18) 0.5548(4) 0.2983(2) 0.0456(7) Uani 1 1 d . .
H2A H 0.6153 0.4328 0.2676 0.055 Uiso 1 1 calc R U
H2B H 0.6207 0.6388 0.2355 0.055 Uiso 1 1 calc R U
C3 C 0.56002(17) 0.6030(3) 0.3632(2) 0.0455(7) Uani 1 1 d . .
H3A H 0.5266 0.7109 0.3309 0.055 Uiso 1 1 calc R U
H3B H 0.5186 0.5040 0.3595 0.055 Uiso 1 1 calc R U
C4 C 0.61492(16) 0.6365(3) 0.4851(2) 0.0367(6) Uani 1 1 d . .
C5 C 0.62640(18) 0.1264(3) 0.4870(2) 0.0505(7) Uani 1 1 d . .
H5 H 0.5809 0.1470 0.5198 0.061 Uiso 1 1 calc R U
C6 C 0.71303(17) 0.1512(3) 0.5548(2) 0.0424(6) Uani 1 1 d . .
H6 H 0.7246 0.1858 0.6311 0.051 Uiso 1 1 calc R U
C7 C 0.78206(15) 0.1245(3) 0.50918(19) 0.0318(6) Uani 1 1 d . .
C8 C 0.75951(17) 0.0721(3) 0.3949(2) 0.0394(6) Uani 1 1 d . .
H8 H 0.8035 0.0521 0.3595 0.047 Uiso 1 1 calc R U
C9 C 0.67104(19) 0.0504(4) 0.3345(2) 0.0485(7) Uani 1 1 d . .
H9 H 0.6574 0.0158 0.2580 0.058 Uiso 1 1 calc R U
C10 C 0.99245(18) 0.1061(3) 0.7539(2) 0.0446(7) Uani 1 1 d . .
H10 H 1.0094 0.0733 0.8309 0.053 Uiso 1 1 calc R U
C11 C 0.90341(16) 0.0961(3) 0.69437(19) 0.0383(7) Uani 1 1 d . .
H11 H 0.8620 0.0585 0.7304 0.046 Uiso 1 1 calc R U
C12 C 0.87692(15) 0.1436(3) 0.57878(19) 0.0316(5) Uani 1 1 d . .
C13 C 0.94228(17) 0.2023(3) 0.5331(2) 0.0409(7) Uani 1 1 d . .
H13 H 0.9273 0.2382 0.4568 0.049 Uiso 1 1 calc R U
C14 C 1.02992(18) 0.2082(3) 0.6003(2) 0.0442(7) Uani 1 1 d . .
H14 H 1.0728 0.2483 0.5673 0.053 Uiso 1 1 calc R U
N1 N 0.70371(13) 0.6184(2) 0.48805(15) 0.0333(5) Uani 1 1 d . .
N2 N 0.60409(16) 0.0753(3) 0.3781(2) 0.0526(6) Uani 1 1 d . .
N3 N 1.05580(14) 0.1592(3) 0.70973(18) 0.0412(5) Uani 1 1 d . .
O1 O 0.59037(12) 0.6717(3) 0.56639(15) 0.0556(5) Uani 1 1 d . .
O2 O 0.78758(13) 0.5415(3) 0.37007(16) 0.0564(5) Uani 1 1 d . .
Br1 Br 0.79845(2) 0.64395(3) 0.62247(2) 0.03830(9) Uani 1 1 d . .

loop_
_atom_site_aniso_label
_atom_site_aniso_U_11
_atom_site_aniso_U_22
_atom_site_aniso_U_33
_atom_site_aniso_U_23
_atom_site_aniso_U_13
_atom_site_aniso_U_12
C1 0.0382(18) 0.0416(13) 0.0330(14) 0.0026(12) 0.0147(13) -0.0020(13)
C2 0.0452(17) 0.0563(16) 0.0310(14) 0.0014(13) 0.0048(13) -0.0062(15)
C3 0.0265(15) 0.0665(18) 0.0379(14) -0.0009(12) 0.0010(12) -0.0034(13)
C4 0.0255(14) 0.0473(14) 0.0355(13) -0.0012(13) 0.0061(11) -0.0015(13)
C5 0.0296(15) 0.0686(18) 0.0547(17) -0.0021(15) 0.0146(13) 0.0050(15)
C6 0.0336(15) 0.0551(15) 0.0374(14) -0.0051(13) 0.0089(12) -0.0024(14)
C7 0.0259(13) 0.0321(13) 0.0339(13) 0.0042(11) 0.0036(11) 0.0000(11)
C8 0.0323(16) 0.0520(15) 0.0328(14) -0.0034(12) 0.0082(12) 0.0032(13)
C9 0.0420(18) 0.0617(17) 0.0347(14) -0.0031(13) 0.0004(14) 0.0009(15)
C10 0.0418(17) 0.0538(16) 0.0304(13) 0.0036(11) -0.0012(13) -0.0050(13)
C11 0.0277(14) 0.0519(16) 0.0353(14) 0.0022(11) 0.0095(11) -0.0106(12)
C12 0.0274(13) 0.0329(12) 0.0327(12) -0.0031(12) 0.0063(10) -0.0013(12)
C13 0.0353(16) 0.0552(16) 0.0318(13) 0.0034(11) 0.0094(12) -0.0026(13)
C14 0.0314(16) 0.0553(16) 0.0483(16) 0.0006(13) 0.0151(13) -0.0060(13)
N1 0.0282(11) 0.0443(12) 0.0258(10) -0.0007(9) 0.0057(9) -0.0026(9)
N2 0.0324(14) 0.0698(15) 0.0483(15) 0.0007(12) 0.0006(12) -0.0003(12)
N3 0.0271(12) 0.0480(12) 0.0429(12) -0.0007(10) 0.0019(10) -0.0031(11)
O1 0.0360(11) 0.0924(14) 0.0422(11) -0.0139(10) 0.0176(9) -0.0014(10)
O2 0.0418(13) 0.0823(14) 0.0542(12) -0.0057(10) 0.0282(10) -0.0015(11)
Br1 0.02958(14) 0.04696(15) 0.03373(13) 0.00078(13) 0.00225(10) -0.00266(14)

loop_
_atom_type_symbol
_atom_type_description
_atom_type_scat_dispersion_real
_atom_type_scat_dispersion_imag
_atom_type_scat_source
C C 0.0033 0.0016 'International Tables Vol C Tables 4.2.6.8 and 6.1.1.4'
H H 0.0000 0.0000 'International Tables Vol C Tables 4.2.6.8 and 6.1.1.4'
N N 0.0061 0.0033 'International Tables Vol C Tables 4.2.6.8 and 6.1.1.4'
O O 0.0106 0.0060 'International Tables Vol C Tables 4.2.6.8 and 6.1.1.4'
Br Br -0.2901 2.4595 'International Tables Vol C Tables 4.2.6.8 and 6.1.1.4'

loop_
_geom_angle_atom_site_label_1
_geom_angle_atom_site_label_2
_geom_angle_atom_site_label_3
_geom_angle
O2 C1 N1 125.1(2)
O2 C1 C2 128.1(3)
N1 C1 C2 106.7(2)
C1 C2 C3 105.80(19)
C4 C3 C2 105.9(2)
O1 C4 N1 124.6(2)
O1 C4 C3 128.7(2)
N1 C4 C3 106.7(2)
N2 C5 C6 124.1(3)
C7 C6 C5 119.7(2)
C6 C7 C8 116.7(2)
C6 C7 C12 122.3(2)
C8 C7 C12 121.0(2)
C9 C8 C7 119.1(3)
N2 C9 C8 124.5(3)
N3 C10 C11 124.9(2)
C10 C11 C12 118.3(2)
C13 C12 C11 117.0(2)
C13 C12 C7 122.8(2)
C11 C12 C7 120.2(2)
C12 C13 C14 120.3(2)
N3 C14 C13 123.0(3)
C1 N1 C4 114.85(19)
C1 N1 Br1 121.98(17)
C4 N1 Br1 123.04(16)
C5 N2 C9 115.8(2)
C10 N3 C14 116.5(2)

loop_
_geom_bond_atom_site_label_1
_geom_bond_atom_site_label_2
_geom_bond_distance
C1 O2 1.195(3)
C1 N1 1.388(3)
C1 C2 1.508(3)
C2 C3 1.522(4)
C3 C4 1.504(3)
C4 O1 1.195(3)
C4 N1 1.393(3)
C5 N2 1.325(3)
C5 C6 1.382(3)
C6 C7 1.374(3)
C7 C8 1.389(3)
C7 C12 1.490(3)
C8 C9 1.378(3)
C9 N2 1.326(3)
C10 N3 1.325(3)
C10 C11 1.376(3)
C11 C12 1.393(3)
C12 C13 1.376(3)
C13 C14 1.381(3)
C14 N3 1.326(3)
N1 Br1 1.8714(17)
